data_1539033
loop_
_publ_author_name
'Potel, M.'
'Gougeon, P.'
'Chevrel, R.'
'Sergent, M.'

_publ_section_title
;
 Labilite des cations dans les chalcogenures ternaires de molybdene: voies
 d'acces a de nouvelles syntheses
;
_journal_name_full 'Revue de Chimie Minerale'
_journal_page_first 509
_journal_page_last 536
_journal_volume 21
_journal_year 1984
_chemical_formula_sum 'Mo3 S4'
_space_group_IT_number 148
_symmetry_space_group_name_Hall '-R 3'
_symmetry_space_group_name_H-M 'R -3 :H'
_cell_angle_alpha 90
_cell_angle_beta 90
_cell_angle_gamma 120
_cell_formula_units_Z 6
_cell_length_a 9.2
_cell_length_b 9.2
_cell_length_c 10.88
_cell_volume 797.508
_citation_journal_id_ASTM RVCMA8
_cod_data_source_file Potel_RVCMA8_1984_724.cif
_cod_data_source_block Mo3S4
_cod_original_cell_volume 797.5082
_cod_database_code 1539033

loop_
_symmetry_equiv_pos_as_xyz
x,y,z
-y,x-y,z
-x+y,-x,z
-x,-y,-z
y,-x+y,-z
x-y,x,-z
x+2/3,y+1/3,z+1/3
-y+2/3,x-y+1/3,z+1/3
-x+y+2/3,-x+1/3,z+1/3
-x+2/3,-y+1/3,-z+1/3
y+2/3,-x+y+1/3,-z+1/3
x-y+2/3,x+1/3,-z+1/3
x+1/3,y+2/3,z+2/3
-y+1/3,x-y+2/3,z+2/3
-x+y+1/3,-x+2/3,z+2/3
-x+1/3,-y+2/3,-z+2/3
y+1/3,-x+y+2/3,-z+2/3
x-y+1/3,x+2/3,-z+2/3

loop_
_atom_site_label
_atom_site_type_symbol
_atom_site_fract_x
_atom_site_fract_y
_atom_site_fract_z
_atom_site_occupancy
_atom_site_U_iso_or_equiv
Mo1 Mo 0.8233 0.8392 0.3896 1 0.0
S1 S 0 0 0.21711 1 0.0
S2 S 0.9684 0.6817 0.4185 1 0.0
